data_2240916
loop_
_publ_author_name
'Lou, Benyong'

_publ_section_title
;
 Crystal structure of 1,3-dihydroxy-2-(hydroxymethyl)propan-2-aminium
 2-(4-isobutylphenyl)propanoate: a simple organic salt of racemic
 ibuprofen
;
_journal_issue 8
_journal_name_full 'Acta Crystallographica Section E'
_journal_page_first 923
_journal_page_last 925
_journal_paper_doi 10.1107/S2056989015012979
_journal_volume 71
_journal_year 2015
_chemical_formula_iupac 'C4 H12 N O3 +, C13 H17 O2 -'
_chemical_formula_moiety 'C4 H12 N O3 +, C13 H17 O2 -'
_chemical_formula_sum 'C17 H29 N O5'
_chemical_formula_weight 327.41
_chemical_name_systematic
;
1,3-Dihydroxy-2-(hydroxymethyl)propan-2-aminium
2-(4-isobutylphenyl)propanoate
;
_space_group_crystal_system monoclinic
_space_group_IT_number 14
_space_group_name_Hall '-P 2ybc'
_space_group_name_H-M_alt 'P 1 21/c 1'
_symmetry_space_group_name_Hall '-P 2ybc'
_symmetry_space_group_name_H-M 'P 1 21/c 1'
_atom_sites_solution_hydrogens mixed
_audit_creation_method SHELXL-2014/6
_cell_angle_alpha 90
_cell_angle_beta 97.032(7)
_cell_angle_gamma 90
_cell_formula_units_Z 4
_cell_length_a 17.523(7)
_cell_length_b 10.400(4)
_cell_length_c 9.976(4)
_cell_measurement_reflns_used 4551
_cell_measurement_temperature 173(2)
_cell_measurement_theta_max 27.4778
_cell_measurement_theta_min 2.8393
_cell_volume 1804.3(12)
_computing_cell_refinement
;
CrystalClear (Rigaku, 2000)
;
_computing_data_collection
;
CrystalClear (Rigaku, 2000)
;
_computing_data_reduction
;
CrystalClear (Rigaku, 2000)
;
_computing_molecular_graphics
;
X-SEED (Barbour, 2001)
;
_computing_publication_material
;
SHELXL97 (Sheldrick, 2008)
;
_computing_structure_refinement
;
SHELXL2014 (Sheldrick, 2015)
;
_computing_structure_solution
;
SHELXS97 (Sheldrick, 2008)
;
_diffrn_ambient_temperature 173(2)
_diffrn_detector_area_resol_mean 28.5714
_diffrn_measured_fraction_theta_full 0.996
_diffrn_measured_fraction_theta_max 0.988
_diffrn_measurement_device_type 'Rigaku Mercury CCD'
_diffrn_measurement_method CCD_Profile_fitting
_diffrn_radiation_monochromator graphite
_diffrn_radiation_source 'fine-focus sealed tube'
_diffrn_radiation_type MoK\a
_diffrn_radiation_wavelength 0.71073
_diffrn_reflns_av_R_equivalents 0.0277
_diffrn_reflns_limit_h_max 22
_diffrn_reflns_limit_h_min -22
_diffrn_reflns_limit_k_max 13
_diffrn_reflns_limit_k_min -13
_diffrn_reflns_limit_l_max 12
_diffrn_reflns_limit_l_min -12
_diffrn_reflns_number 13747
_diffrn_reflns_theta_full 25.242
_diffrn_reflns_theta_max 27.483
_diffrn_reflns_theta_min 2.282
_exptl_absorpt_coefficient_mu 0.088
_exptl_absorpt_correction_T_max 1.0000
_exptl_absorpt_correction_T_min 0.9137
_exptl_absorpt_correction_type multi-scan
_exptl_absorpt_process_details
;
(CrystalClear; Rigaku, 2000)
;
_exptl_crystal_colour colorless
_exptl_crystal_density_diffrn 1.205
_exptl_crystal_description plate
_exptl_crystal_F_000 712
_exptl_crystal_size_max 0.29
_exptl_crystal_size_mid 0.22
_exptl_crystal_size_min 0.04
_refine_diff_density_max 0.216
_refine_diff_density_min -0.228
_refine_ls_extinction_method none
_refine_ls_goodness_of_fit_ref 1.106
_refine_ls_hydrogen_treatment mixed
_refine_ls_matrix_type full
_refine_ls_number_parameters 260
_refine_ls_number_reflns 4096
_refine_ls_number_restraints 6
_refine_ls_restrained_S_all 1.106
_refine_ls_R_factor_all 0.0738
_refine_ls_R_factor_gt 0.0580
_refine_ls_shift/su_max 0.001
_refine_ls_shift/su_mean 0.000
_refine_ls_structure_factor_coef Fsqd
_refine_ls_weighting_details 'w=1/[\s^2^(Fo^2^)+(0.0646P)^2^+0.4122P] where P=(Fo^2^+2Fc^2^)/3'
_refine_ls_weighting_scheme calc
_refine_ls_wR_factor_gt 0.1373
_refine_ls_wR_factor_ref 0.1477
_reflns_number_gt 3391
_reflns_number_total 4096
_reflns_threshold_expression I>2\s(I)
_cod_data_source_file su5165sup1.cif
_cod_data_source_block I
_cod_database_code 2240916
_shelx_space_group_comment
;
The symmetry employed for this shelxl refinement is uniquely defined
by the following loop, which should always be used as a source of
symmetry information in preference to the above space-group names.
They are only intended as comments.
;
_shelxl_version_number 2014/6

loop_
_space_group_symop_operation_xyz
'x, y, z'
'-x, y+1/2, -z+1/2'
'-x, -y, -z'
'x, -y-1/2, z-1/2'

loop_
_atom_site_type_symbol
_atom_site_label
_atom_site_fract_x
_atom_site_fract_y
_atom_site_fract_z
_atom_site_U_iso_or_equiv
_atom_site_adp_type
_atom_site_calc_flag
_atom_site_occupancy
_atom_site_disorder_assembly
_atom_site_disorder_group
O O1 0.11773(7) 0.77640(11) 0.78429(13) 0.0439(3) Uani d 1 . .
O O2 0.13430(7) 0.58002(12) 0.71039(15) 0.0544(4) Uani d 1 . .
C C1 0.15768(10) 0.67741(15) 0.7767(2) 0.0422(4) Uani d 1 . .
C C2 0.23375(17) 0.6782(3) 0.8754(4) 0.0408(6) Uani d 0.7 A 1
H H2 0.2182(17) 0.670(3) 0.966(2) 0.049 Uiso d 0.7 B 1
C C3 0.28440(19) 0.5630(3) 0.8537(4) 0.0610(9) Uani d 0.7 A 1
H H3A 0.2992 0.5660 0.7622 0.091 Uiso calc 0.7 A 1
H H3B 0.2559 0.4835 0.8652 0.091 Uiso calc 0.7 A 1
H H3C 0.3307 0.5654 0.9197 0.091 Uiso calc 0.7 A 1
C C2' 0.2464(4) 0.6735(7) 0.8061(9) 0.0417(16) Uani d 0.3 A 2
H H2' 0.271(3) 0.616(2) 0.746(6) 0.050 Uiso d 0.3 C 2
C C3' 0.2585(5) 0.5894(9) 0.9312(11) 0.070(2) Uani d 0.3 A 2
H H3'1 0.3115 0.5989 0.9744 0.105 Uiso calc 0.3 A 2
H H3'2 0.2490 0.4993 0.9055 0.105 Uiso calc 0.3 A 2
H H3'3 0.2228 0.6156 0.9945 0.105 Uiso calc 0.3 A 2
C C4 0.27435(10) 0.80792(18) 0.8575(2) 0.0542(5) Uani d 1 . .
C C5 0.26039(11) 0.9010(2) 0.9485(2) 0.0540(5) Uani d 1 . .
H H5 0.2281 0.8817 1.0157 0.065 Uiso calc 1 . .
C C6 0.29208(11) 1.0220(2) 0.9450(2) 0.0548(5) Uani d 1 . .
H H6 0.2825 1.0830 1.0118 0.066 Uiso calc 1 . .
C C7 0.32041(12) 0.8410(2) 0.7599(3) 0.0667(6) Uani d 1 . .
H H7 0.3315 0.7785 0.6955 0.080 Uiso calc 1 . .
C C8 0.35065(13) 0.9638(2) 0.7543(3) 0.0682(6) Uani d 1 . .
H H8 0.3813 0.9843 0.6850 0.082 Uiso calc 1 . .
C C9 0.33732(11) 1.05711(19) 0.8470(2) 0.0549(5) Uani d 1 . .
C C10 0.37079(14) 1.1906(2) 0.8433(3) 0.0768(7) Uani d 1 . .
H H10A 0.3344 1.2522 0.8768 0.092 Uiso calc 1 . .
H H10B 0.3755 1.2131 0.7482 0.092 Uiso calc 1 . .
C C11 0.44861(14) 1.2067(2) 0.9256(3) 0.0768(7) Uani d 1 . .
H H11 0.4438 1.1754 1.0190 0.092 Uiso calc 1 . .
C C12 0.4706(2) 1.3480(3) 0.9369(4) 0.1136(12) Uani d 1 . .
H H12A 0.4710 1.3842 0.8463 0.170 Uiso calc 1 . .
H H12B 0.5219 1.3565 0.9878 0.170 Uiso calc 1 . .
H H12C 0.4331 1.3945 0.9839 0.170 Uiso calc 1 . .
C C13 0.51137(16) 1.1303(3) 0.8743(4) 0.0991(10) Uani d 1 . .
H H13A 0.5186 1.1600 0.7834 0.149 Uiso calc 1 . .
H H13B 0.4973 1.0391 0.8708 0.149 Uiso calc 1 . .
H H13C 0.5593 1.1419 0.9348 0.149 Uiso calc 1 . .
O O3 -0.15157(8) 0.82574(12) 0.84440(14) 0.0511(4) Uani d 1 . .
H H3 -0.1538(14) 0.910(2) 0.825(2) 0.081(8) Uiso d 1 . .
O O4 -0.08544(7) 0.44727(12) 0.91701(13) 0.0419(3) Uani d 1 . .
H H4 -0.0903(12) 0.387(2) 0.868(2) 0.066(7) Uiso d 1 . .
O O5 -0.00842(7) 0.64538(11) 0.58848(12) 0.0397(3) Uani d 1 . .
H H5A 0.0387(12) 0.6268(18) 0.616(2) 0.059(6) Uiso d 1 . .
N N1 -0.01557(8) 0.68283(13) 0.87045(14) 0.0313(3) Uani d 1 . .
H H1A 0.0234(12) 0.7199(19) 0.826(2) 0.049(5) Uiso d 1 . .
H H1B 0.0080(11) 0.6126(19) 0.9193(19) 0.044(5) Uiso d 1 . .
H H1C -0.0290(11) 0.745(2) 0.927(2) 0.046(5) Uiso d 1 . .
C C14 -0.13080(10) 0.75903(15) 0.73082(18) 0.0411(4) Uani d 1 . .
H H14A -0.0997 0.8157 0.6790 0.049 Uiso calc 1 . .
H H14B -0.1776 0.7335 0.6710 0.049 Uiso calc 1 . .
C C15 -0.13077(9) 0.55121(15) 0.85901(17) 0.0367(4) Uani d 1 . .
H H15A -0.1507 0.6012 0.9317 0.044 Uiso calc 1 . .
H H15B -0.1753 0.5168 0.7991 0.044 Uiso calc 1 . .
C C16 -0.05760(10) 0.56874(15) 0.65824(17) 0.0370(4) Uani d 1 . .
H H16A -0.0300 0.4895 0.6910 0.044 Uiso calc 1 . .
H H16B -0.1030 0.5430 0.5950 0.044 Uiso calc 1 . .
C C17 -0.08440(9) 0.63973(14) 0.77797(16) 0.0310(3) Uani d 1 . .

loop_
_atom_site_aniso_label
_atom_site_aniso_U_11
_atom_site_aniso_U_22
_atom_site_aniso_U_33
_atom_site_aniso_U_12
_atom_site_aniso_U_13
_atom_site_aniso_U_23
O1 0.0357(6) 0.0295(6) 0.0647(8) -0.0003(5) -0.0012(6) 0.0038(6)
O2 0.0452(7) 0.0361(7) 0.0795(10) 0.0024(5) -0.0018(7) -0.0067(6)
C1 0.0332(8) 0.0296(8) 0.0625(12) -0.0022(6) 0.0010(8) 0.0099(8)
C2 0.0370(15) 0.0368(14) 0.047(2) 0.0024(11) 0.0000(14) 0.0053(15)
C3 0.0481(18) 0.0458(16) 0.084(3) 0.0132(13) -0.0108(17) 0.0029(18)
C2' 0.038(3) 0.042(3) 0.046(4) 0.001(2) 0.007(3) 0.006(3)
C3' 0.054(5) 0.063(5) 0.087(7) 0.001(4) -0.009(4) 0.022(5)
C4 0.0293(8) 0.0450(10) 0.0838(15) -0.0027(7) -0.0115(9) 0.0023(10)
C5 0.0395(10) 0.0578(12) 0.0636(13) -0.0034(8) 0.0025(9) 0.0059(10)
C6 0.0416(10) 0.0551(11) 0.0667(14) -0.0019(9) 0.0028(9) -0.0108(10)
C7 0.0480(12) 0.0656(13) 0.0859(17) -0.0039(10) 0.0058(11) -0.0294(12)
C8 0.0493(12) 0.0800(16) 0.0777(16) -0.0129(11) 0.0180(11) -0.0067(13)
C9 0.0368(9) 0.0496(11) 0.0763(15) -0.0067(8) -0.0007(9) -0.0016(10)
C10 0.0570(13) 0.0523(13) 0.119(2) -0.0110(10) 0.0007(13) 0.0100(13)
C11 0.0639(15) 0.0552(13) 0.112(2) -0.0196(11) 0.0132(14) -0.0071(13)
C12 0.097(2) 0.0659(17) 0.177(4) -0.0342(16) 0.015(2) -0.016(2)
C13 0.0588(16) 0.094(2) 0.143(3) -0.0092(14) 0.0058(17) -0.006(2)
O3 0.0624(9) 0.0323(6) 0.0598(9) 0.0120(6) 0.0124(7) 0.0012(6)
O4 0.0542(8) 0.0286(6) 0.0411(7) -0.0050(5) -0.0013(6) 0.0064(5)
O5 0.0401(7) 0.0417(6) 0.0372(7) -0.0026(5) 0.0048(5) 0.0080(5)
N1 0.0359(7) 0.0243(6) 0.0330(8) -0.0003(5) 0.0014(6) -0.0004(6)
C14 0.0453(10) 0.0324(8) 0.0439(10) 0.0046(7) -0.0021(8) 0.0023(7)
C15 0.0387(8) 0.0306(8) 0.0406(10) -0.0046(6) 0.0043(7) 0.0025(7)
C16 0.0453(9) 0.0310(8) 0.0344(9) -0.0065(7) 0.0041(7) -0.0010(7)
C17 0.0331(8) 0.0258(7) 0.0331(8) -0.0017(6) -0.0006(6) 0.0005(6)

loop_
_atom_type_symbol
_atom_type_description
_atom_type_scat_dispersion_real
_atom_type_scat_dispersion_imag
_atom_type_scat_source
C C 0.0033 0.0016 'International Tables Vol C Tables 4.2.6.8 and 6.1.1.4'
H H 0.0000 0.0000 'International Tables Vol C Tables 4.2.6.8 and 6.1.1.4'
N N 0.0061 0.0033 'International Tables Vol C Tables 4.2.6.8 and 6.1.1.4'
O O 0.0106 0.0060 'International Tables Vol C Tables 4.2.6.8 and 6.1.1.4'

loop_
_geom_angle_atom_site_label_1
_geom_angle_atom_site_label_2
_geom_angle_atom_site_label_3
_geom_angle
O2 C1 O1 123.26(16)
O2 C1 C2' 109.6(3)
O1 C1 C2' 124.5(3)
O2 C1 C2 122.54(17)
O1 C1 C2 113.51(18)
C3 C2 C4 112.7(3)
C3 C2 C1 112.0(3)
C4 C2 C1 107.6(2)
C3 C2 H2 107.2(18)
C4 C2 H2 111.5(17)
C1 C2 H2 105.7(18)
C2 C3 H3A 109.5
C2 C3 H3B 109.5
H3A C3 H3B 109.5
C2 C3 H3C 109.5
H3A C3 H3C 109.5
H3B C3 H3C 109.5
C3' C2' C1 101.9(6)
C3' C2' C4 103.9(7)
C1 C2' C4 108.0(4)
C3' C2' H2' 97(3)
C1 C2' H2' 114(4)
C4 C2' H2' 127.3(18)
C2' C3' H3'1 109.5
C2' C3' H3'2 109.5
H3'1 C3' H3'2 109.5
C2' C3' H3'3 109.5
H3'1 C3' H3'3 109.5
H3'2 C3' H3'3 109.5
C5 C4 C7 117.28(18)
C5 C4 C2 114.7(2)
C7 C4 C2 128.0(2)
C5 C4 C2' 141.6(3)
C7 C4 C2' 100.3(3)
C4 C5 C6 121.6(2)
C4 C5 H5 119.2
C6 C5 H5 119.2
C5 C6 C9 121.9(2)
C5 C6 H6 119.1
C9 C6 H6 119.1
C4 C7 C8 121.1(2)
C4 C7 H7 119.5
C8 C7 H7 119.5
C9 C8 C7 121.6(2)
C9 C8 H8 119.2
C7 C8 H8 119.2
C8 C9 C6 116.57(19)
C8 C9 C10 122.1(2)
C6 C9 C10 121.3(2)
C9 C10 C11 114.6(2)
C9 C10 H10A 108.6
C11 C10 H10A 108.6
C9 C10 H10B 108.6
C11 C10 H10B 108.6
H10A C10 H10B 107.6
C13 C11 C10 114.0(2)
C13 C11 C12 110.4(2)
C10 C11 C12 110.5(2)
C13 C11 H11 107.2
C10 C11 H11 107.2
C12 C11 H11 107.2
C11 C12 H12A 109.5
C11 C12 H12B 109.5
H12A C12 H12B 109.5
C11 C12 H12C 109.5
H12A C12 H12C 109.5
H12B C12 H12C 109.5
C11 C13 H13A 109.5
C11 C13 H13B 109.5
H13A C13 H13B 109.5
C11 C13 H13C 109.5
H13A C13 H13C 109.5
H13B C13 H13C 109.5
C14 O3 H3 108.7(12)
C15 O4 H4 109.7(13)
C16 O5 H5A 109.7(11)
C17 N1 H1A 114.1(12)
C17 N1 H1B 110.8(12)
H1A N1 H1B 105.3(16)
C17 N1 H1C 110.3(13)
H1A N1 H1C 104.9(17)
H1B N1 H1C 111.3(17)
O3 C14 C17 109.37(14)
O3 C14 H14A 109.8
C17 C14 H14A 109.8
O3 C14 H14B 109.8
C17 C14 H14B 109.8
H14A C14 H14B 108.2
O4 C15 C17 111.56(13)
O4 C15 H15A 109.3
C17 C15 H15A 109.3
O4 C15 H15B 109.3
C17 C15 H15B 109.3
H15A C15 H15B 108.0
O5 C16 C17 112.09(12)
O5 C16 H16A 109.2
C17 C16 H16A 109.2
O5 C16 H16B 109.2
C17 C16 H16B 109.2
H16A C16 H16B 107.9
N1 C17 C15 107.22(13)
N1 C17 C14 107.80(12)
C15 C17 C14 110.87(13)
N1 C17 C16 109.01(13)
C15 C17 C16 110.98(12)
C14 C17 C16 110.83(14)

loop_
_geom_bond_atom_site_label_1
_geom_bond_atom_site_label_2
_geom_bond_distance
O1 C1 1.252(2)
O2 C1 1.251(2)
C1 C2' 1.547(7)
C1 C2 1.558(4)
C2 C3 1.522(4)
C2 C4 1.546(4)
C2 H2 0.983(17)
C3 H3A 0.9800
C3 H3B 0.9800
C3 H3C 0.9800
C2' C3' 1.518(11)
C2' C4 1.548(8)
C2' H2' 0.98(2)
C3' H3'1 0.9800
C3' H3'2 0.9800
C3' H3'3 0.9800
C4 C5 1.369(3)
C4 C7 1.383(3)
C5 C6 1.377(3)
C5 H5 0.9500
C6 C9 1.381(3)
C6 H6 0.9500
C7 C8 1.387(3)
C7 H7 0.9500
C8 C9 1.380(3)
C8 H8 0.9500
C9 C10 1.509(3)
C10 C11 1.513(4)
C10 H10A 0.9900
C10 H10B 0.9900
C11 C13 1.497(4)
C11 C12 1.520(3)
C11 H11 1.0000
C12 H12A 0.9800
C12 H12B 0.9800
C12 H12C 0.9800
C13 H13A 0.9800
C13 H13B 0.9800
C13 H13C 0.9800
O3 C14 1.414(2)
O3 H3 0.90(3)
O4 C15 1.422(2)
O4 H4 0.79(2)
O5 C16 1.4174(19)
O5 H5A 0.86(2)
N1 C17 1.495(2)
N1 H1A 0.94(2)
N1 H1B 0.94(2)
N1 H1C 0.91(2)
C14 C17 1.526(2)
C14 H14A 0.9900
C14 H14B 0.9900
C15 C17 1.524(2)
C15 H15A 0.9900
C15 H15B 0.9900
C16 C17 1.526(2)
C16 H16A 0.9900
C16 H16B 0.9900

loop_
_geom_hbond_atom_site_label_D
_geom_hbond_atom_site_label_H
_geom_hbond_atom_site_label_A
_geom_hbond_site_symmetry_A
_geom_hbond_distance_DH
_geom_hbond_distance_HA
_geom_hbond_distance_DA
_geom_hbond_angle_DHA
O3 H3 O2 2_556 0.90(3) 1.84(3) 2.725(2) 167(2)
O4 H4 O1 2_546 0.79(2) 1.92(3) 2.689(2) 163.7(18)
O5 H5A O1 . 0.86(2) 2.57(2) 3.0825(19) 119.5(17)
O5 H5A O2 . 0.86(2) 1.88(2) 2.730(2) 168.1(18)
N1 H1A O1 . 0.94(2) 1.85(2) 2.763(2) 162.9(18)
N1 H1B O4 3_567 0.94(2) 2.09(2) 2.9224(19) 146.7(16)
N1 H1C O5 4_576 0.91(2) 1.97(2) 2.806(2) 152.1(18)

loop_
_geom_torsion_atom_site_label_1
_geom_torsion_atom_site_label_2
_geom_torsion_atom_site_label_3
_geom_torsion_atom_site_label_4
_geom_torsion
O2 C1 C2 C3 14.9(4)
O1 C1 C2 C3 -174.3(3)
O2 C1 C2 C4 139.3(2)
O1 C1 C2 C4 -50.0(3)
O2 C1 C2' C3' -83.9(6)
O1 C1 C2' C3' 114.1(6)
O2 C1 C2' C4 167.0(4)
O1 C1 C2' C4 5.0(7)
C3 C2 C4 C5 -140.2(3)
C1 C2 C4 C5 95.8(3)
C3 C2 C4 C7 41.7(4)
C1 C2 C4 C7 -82.2(3)
C3' C2' C4 C5 -59.3(7)
C1 C2' C4 C5 48.5(8)
C3' C2' C4 C7 132.5(5)
C1 C2' C4 C7 -119.7(4)
C7 C4 C5 C6 -1.3(3)
C2 C4 C5 C6 -179.6(2)
C2' C4 C5 C6 -168.2(5)
C4 C5 C6 C9 2.3(3)
C5 C4 C7 C8 -0.4(3)
C2 C4 C7 C8 177.6(2)
C2' C4 C7 C8 171.4(3)
C4 C7 C8 C9 1.2(4)
C7 C8 C9 C6 -0.3(3)
C7 C8 C9 C10 179.1(2)
C5 C6 C9 C8 -1.4(3)
C5 C6 C9 C10 179.2(2)
C8 C9 C10 C11 -90.4(3)
C6 C9 C10 C11 89.0(3)
C9 C10 C11 C13 65.5(3)
C9 C10 C11 C12 -169.5(3)
O4 C15 C17 N1 -55.72(17)
O4 C15 C17 C14 -173.15(14)
O4 C15 C17 C16 63.24(18)
O3 C14 C17 N1 -58.01(17)
O3 C14 C17 C15 59.06(18)
O3 C14 C17 C16 -177.23(13)
O5 C16 C17 N1 -56.68(17)
O5 C16 C17 C15 -174.56(13)
O5 C16 C17 C14 61.80(18)

_cod_database_fobs_code 2240916
